data_7202356
loop_
_publ_author_name
'Kato, Masaru'
'Fujihara, Takashi'
'Yano, Daisaku'
'Nagasawa, Akira'

_publ_section_title
;
 Anion influence on the coordination polymer structures of silver(I)
 complexes with 2-methylisothiazol-3(2H)-one
;
_journal_issue 10
_journal_name_full CrystEngComm
_journal_page_first 1460
_journal_paper_doi 10.1039/b810652p
_journal_volume 10
_journal_year 2008
_chemical_formula_moiety 'C8 H10 Ag F6 N2 O2 S2 Sb'
_chemical_formula_sum 'C8 H10 Ag F6 N2 O2 S2 Sb'
_chemical_formula_weight 573.92
_chemical_name_common
;bis(2-methylisothiazol-3(2H)-one)silver(i)
hexafluoroantimonate
;
_chemical_name_systematic
;
?
;
_space_group_IT_number 15
_symmetry_cell_setting monoclinic
_symmetry_space_group_name_Hall '-C 2yc'
_symmetry_space_group_name_H-M 'C 1 2/c 1'
_atom_sites_solution_hydrogens geom
_atom_sites_solution_primary direct
_atom_sites_solution_secondary difmap
_audit_creation_method SHELXL-97
_cell_angle_alpha 90.00
_cell_angle_beta 116.46(3)
_cell_angle_gamma 90.00
_cell_formula_units_Z 8
_cell_length_a 14.633(3)
_cell_length_b 22.429(5)
_cell_length_c 10.935(2)
_cell_measurement_reflns_used 3314
_cell_measurement_temperature 173(2)
_cell_measurement_theta_max 27.17
_cell_measurement_theta_min 2.76
_cell_volume 3213.0(14)
_computing_cell_refinement SMART-W2K/NT
_computing_data_collection 'SMART-W2K/NT (Bruker, 2003)'
_computing_data_reduction 'SAINT-W2K/NT (Bruker, 2003)'
_computing_molecular_graphics 'Ortep-3 for Windows (Farrugia, 1997)'
_computing_publication_material SHELXTL-NT
_computing_structure_refinement SHELXTL-NT
_computing_structure_solution 'SHELXTL-NT (Bruker, 2003)'
_diffrn_ambient_temperature 173(2)
_diffrn_detector_area_resol_mean 8.336
_diffrn_measured_fraction_theta_full 0.999
_diffrn_measured_fraction_theta_max 0.999
_diffrn_measurement_device_type 'Bruker SMART APEX CCD area-detector'
_diffrn_measurement_method '\f and \w'
_diffrn_radiation_monochromator graphite
_diffrn_radiation_source 'fine-focus sealed tube'
_diffrn_radiation_type MoK\a
_diffrn_radiation_wavelength 0.71073
_diffrn_reflns_av_R_equivalents 0.0316
_diffrn_reflns_av_sigmaI/netI 0.0365
_diffrn_reflns_limit_h_max 18
_diffrn_reflns_limit_h_min -19
_diffrn_reflns_limit_k_max 25
_diffrn_reflns_limit_k_min -29
_diffrn_reflns_limit_l_max 14
_diffrn_reflns_limit_l_min -9
_diffrn_reflns_number 11696
_diffrn_reflns_theta_full 27.91
_diffrn_reflns_theta_max 27.91
_diffrn_reflns_theta_min 1.80
_diffrn_standards_decay_% 0
_diffrn_standards_interval_time 150
_diffrn_standards_number 120
_exptl_absorpt_coefficient_mu 3.226
_exptl_absorpt_correction_T_max 0.5944
_exptl_absorpt_correction_T_min 0.3444
_exptl_absorpt_correction_type multi-scan
_exptl_absorpt_process_details '(SADABS; Sheldrick 1996)'
_exptl_crystal_colour colorless
_exptl_crystal_density_diffrn 2.373
_exptl_crystal_density_meas ?
_exptl_crystal_density_method .
_exptl_crystal_description needle
_exptl_crystal_F_000 2176
_exptl_crystal_size_max 0.42
_exptl_crystal_size_mid 0.21
_exptl_crystal_size_min 0.18
_refine_diff_density_max 1.353
_refine_diff_density_min -0.806
_refine_diff_density_rms 0.145
_refine_ls_extinction_method none
_refine_ls_goodness_of_fit_ref 1.078
_refine_ls_hydrogen_treatment constr
_refine_ls_matrix_type full
_refine_ls_number_parameters 239
_refine_ls_number_reflns 3861
_refine_ls_number_restraints 0
_refine_ls_restrained_S_all 1.078
_refine_ls_R_factor_all 0.0620
_refine_ls_R_factor_gt 0.0492
_refine_ls_shift/su_max 0.009
_refine_ls_shift/su_mean 0.001
_refine_ls_structure_factor_coef Fsqd
_refine_ls_weighting_details 'calc w=1/[\s^2^(Fo^2^)+(0.0633P)^2^+12.3823P] where P=(Fo^2^+2Fc^2^)/3'
_refine_ls_weighting_scheme calc
_refine_ls_wR_factor_gt 0.1214
_refine_ls_wR_factor_ref 0.1284
_reflns_number_gt 3188
_reflns_number_total 3861
_reflns_threshold_expression >2\s(I)
_cod_data_source_file b810652p.txt
_cod_data_source_block agsbf6
_cod_depositor_comments
;
The following automatic conversions were performed:
'_symmetry_cell_setting' value 'Monoclinic' changed to 'monoclinic'
according to '/home/saulius/struct/CIF-dictionaries/cif_core.dic'
dictionary named 'cif_core.dic' version 2.4.1 from 2010-06-29.

Automatic conversion script
Id: cif_fix_enum 1527 2010-12-29 10:47:43Z saulius 
;
_cod_original_cell_volume 3213.0(11)
_cod_original_sg_symbol_H-M C2/c
_cod_database_code 7202356

loop_
_symmetry_equiv_pos_as_xyz
'x, y, z'
'-x, y, -z+1/2'
'x+1/2, y+1/2, z'
'-x+1/2, y+1/2, -z+1/2'
'-x, -y, -z'
'x, -y, z-1/2'
'-x+1/2, -y+1/2, -z'
'x+1/2, -y+1/2, z-1/2'

loop_
_atom_site_label
_atom_site_type_symbol
_atom_site_fract_x
_atom_site_fract_y
_atom_site_fract_z
_atom_site_U_iso_or_equiv
_atom_site_adp_type
_atom_site_occupancy
_atom_site_symmetry_multiplicity
_atom_site_calc_flag
_atom_site_refinement_flags
_atom_site_disorder_assembly
_atom_site_disorder_group
Ag1 Ag 0.2500 0.7500 0.0000 0.0484(2) Uani 1 2 d S . .
Ag2 Ag 0.5000 0.78344(3) 0.2500 0.04404(18) Uani 1 2 d S . .
C1 C 0.3811(4) 0.6545(3) 0.2423(7) 0.0435(13) Uani 1 1 d . . .
C2 C 0.3594(5) 0.5998(3) 0.1653(8) 0.0574(17) Uani 1 1 d . . .
H2 H 0.3350 0.5980 0.0690 0.069 Uiso 1 1 calc R . .
C3 C 0.3775(7) 0.5526(3) 0.2442(11) 0.082(3) Uani 1 1 d . . .
H3 H 0.3658 0.5131 0.2094 0.099 Uiso 1 1 calc R . .
C4 C 0.4461(6) 0.6861(4) 0.4831(7) 0.066(2) Uani 1 1 d . . .
H4A H 0.4997 0.7111 0.4793 0.099 Uiso 1 1 calc R . .
H4B H 0.4722 0.6668 0.5727 0.099 Uiso 1 1 calc R . .
H4C H 0.3871 0.7110 0.4687 0.099 Uiso 1 1 calc R . .
C5 C 0.3912(5) 0.8501(3) -0.0413(8) 0.062(2) Uani 1 1 d . . .
C6A C 0.3643(13) 0.8141(9) -0.188(2) 0.058(5) Uani 0.502(19) 1 d P A 2
C7A C 0.3698(14) 0.8509(12) -0.278(2) 0.084(7) Uani 0.502(19) 1 d P A 2
C8A C 0.4165(17) 0.9404(10) 0.044(3) 0.071(7) Uani 0.502(19) 1 d P A 2
C6B C 0.4038(11) 0.9130(7) 0.0407(18) 0.040(4) Uani 0.498(19) 1 d P A 1
C7B C 0.3893(10) 0.9589(6) -0.0456(18) 0.048(4) Uani 0.498(19) 1 d P A 1
C8B C 0.3634(15) 0.8153(9) -0.253(2) 0.053(4) Uani 0.498(19) 1 d P A 1
F1 F 0.3804(4) 0.8471(3) 0.3470(9) 0.156(4) Uani 1 1 d . . .
F2 F 0.2985(7) 0.9186(3) 0.4642(7) 0.137(3) Uani 1 1 d . . .
F3 F 0.1236(4) 0.9020(3) 0.2691(9) 0.133(3) Uani 1 1 d . . .
F4 F 0.2010(5) 0.8311(2) 0.1433(5) 0.0947(17) Uani 1 1 d . . .
F5 F 0.2775(8) 0.9394(2) 0.2249(9) 0.154(4) Uani 1 1 d . . .
F6 F 0.2321(7) 0.8094(3) 0.3917(8) 0.137(3) Uani 1 1 d . . .
N1 N 0.4159(4) 0.6412(2) 0.3779(6) 0.0525(14) Uani 1 1 d . . .
N2A N 0.3999(8) 0.9018(5) -0.0626(14) 0.052(5) Uani 0.502(19) 1 d P A 2
N2B N 0.3798(7) 0.8644(5) -0.1558(11) 0.041(4) Uani 0.498(19) 1 d P A 1
O1 O 0.3714(3) 0.70678(18) 0.2022(5) 0.0497(11) Uani 1 1 d . . .
O2 O 0.3934(4) 0.8110(2) 0.0319(5) 0.0793(19) Uani 1 1 d . A .
S1 S 0.42309(18) 0.56791(9) 0.4126(3) 0.0788(7) Uani 1 1 d . . .
S2 S 0.3779(2) 0.93179(11) -0.2097(2) 0.0898(8) Uani 1 1 d . . .
Sb1 Sb 0.25139(3) 0.874753(17) 0.30422(5) 0.04757(15) Uani 1 1 d . . .

loop_
_atom_site_aniso_label
_atom_site_aniso_U_11
_atom_site_aniso_U_22
_atom_site_aniso_U_33
_atom_site_aniso_U_23
_atom_site_aniso_U_13
_atom_site_aniso_U_12
Ag1 0.0365(3) 0.0328(3) 0.0550(4) 0.0050(3) 0.0016(3) -0.0024(2)
Ag2 0.0374(3) 0.0353(3) 0.0442(3) 0.000 0.0044(3) 0.000
C1 0.026(2) 0.043(3) 0.058(4) 0.012(3) 0.016(2) -0.005(2)
C2 0.043(3) 0.052(4) 0.075(5) -0.002(3) 0.024(3) -0.012(3)
C3 0.080(6) 0.033(3) 0.133(8) 0.003(4) 0.047(6) -0.015(3)
C4 0.066(5) 0.072(5) 0.049(4) 0.005(4) 0.015(4) -0.002(4)
C5 0.032(3) 0.070(5) 0.082(5) 0.042(4) 0.025(3) 0.017(3)
C6A 0.048(8) 0.071(13) 0.054(10) 0.008(10) 0.023(9) 0.017(7)
C7A 0.052(10) 0.115(18) 0.079(14) 0.016(13) 0.022(9) 0.009(11)
C8A 0.060(11) 0.048(12) 0.103(18) -0.017(14) 0.034(11) -0.007(10)
C6B 0.038(7) 0.027(7) 0.048(9) 0.004(7) 0.014(6) -0.002(6)
C7B 0.036(7) 0.039(7) 0.068(10) 0.013(7) 0.022(7) 0.005(5)
C8B 0.065(10) 0.053(10) 0.050(10) -0.004(9) 0.032(9) -0.013(8)
F1 0.055(3) 0.134(6) 0.220(8) -0.077(6) 0.008(4) 0.021(3)
F2 0.231(8) 0.092(4) 0.089(4) -0.056(4) 0.073(5) -0.038(5)
F3 0.072(4) 0.109(5) 0.209(8) -0.036(5) 0.057(4) 0.022(3)
F4 0.131(5) 0.064(3) 0.064(3) -0.024(2) 0.021(3) 0.005(3)
F5 0.310(10) 0.050(3) 0.210(8) -0.023(4) 0.214(8) -0.037(5)
F6 0.255(9) 0.062(3) 0.135(6) -0.003(4) 0.123(6) -0.014(4)
N1 0.040(3) 0.044(3) 0.066(4) 0.019(3) 0.017(3) 0.000(2)
N2A 0.037(5) 0.054(8) 0.070(10) 0.015(7) 0.029(6) 0.001(5)
N2B 0.037(5) 0.041(7) 0.045(7) 0.004(5) 0.017(5) 0.000(4)
O1 0.038(2) 0.040(2) 0.053(3) 0.011(2) 0.0047(19) -0.0062(17)
O2 0.068(3) 0.067(3) 0.058(3) 0.025(3) -0.012(2) -0.040(3)
S1 0.0805(14) 0.0531(11) 0.0989(17) 0.0351(11) 0.0363(13) -0.0022(10)
S2 0.1067(18) 0.0776(14) 0.0715(14) 0.0289(12) 0.0276(13) -0.0272(13)
Sb1 0.0477(3) 0.0362(2) 0.0580(3) -0.01238(18) 0.0228(2) -0.00063(16)

loop_
_atom_type_symbol
_atom_type_description
_atom_type_scat_dispersion_real
_atom_type_scat_dispersion_imag
_atom_type_scat_source
C C 0.0033 0.0016 'International Tables Vol C Tables 4.2.6.8 and 6.1.1.4'
H H 0.0000 0.0000 'International Tables Vol C Tables 4.2.6.8 and 6.1.1.4'
N N 0.0061 0.0033 'International Tables Vol C Tables 4.2.6.8 and 6.1.1.4'
O O 0.0106 0.0060 'International Tables Vol C Tables 4.2.6.8 and 6.1.1.4'
F F 0.0171 0.0103 'International Tables Vol C Tables 4.2.6.8 and 6.1.1.4'
S S 0.1246 0.1234 'International Tables Vol C Tables 4.2.6.8 and 6.1.1.4'
Ag Ag -0.8971 1.1015 'International Tables Vol C Tables 4.2.6.8 and 6.1.1.4'
Sb Sb -0.5866 1.5461 'International Tables Vol C Tables 4.2.6.8 and 6.1.1.4'

loop_
_geom_angle_atom_site_label_1
_geom_angle_atom_site_label_2
_geom_angle_atom_site_label_3
_geom_angle
_geom_angle_site_symmetry_1
_geom_angle_site_symmetry_3
_geom_angle_publ_flag
O1 Ag1 O1 180.0(2) 7_565 . ?
O1 Ag1 O2 81.51(15) 7_565 7_565 ?
O1 Ag1 O2 98.49(15) . 7_565 ?
O1 Ag1 O2 98.49(15) 7_565 . ?
O1 Ag1 O2 81.51(15) . . ?
O2 Ag1 O2 180.0(2) 7_565 . ?
O2 Ag2 O2 148.5(3) . 2_655 ?
O2 Ag2 O1 121.4(2) . 2_655 ?
O2 Ag2 O1 82.16(15) 2_655 2_655 ?
O2 Ag2 O1 82.16(15) . . ?
O2 Ag2 O1 121.4(2) 2_655 . ?
O1 Ag2 O1 89.8(2) 2_655 . ?
O1 C1 N1 121.2(6) . . ?
O1 C1 C2 129.8(6) . . ?
N1 C1 C2 109.1(6) . . ?
C3 C2 C1 111.9(8) . . ?
C3 C2 H2 124.0 . . ?
C1 C2 H2 124.0 . . ?
C2 C3 S1 114.7(7) . . ?
C2 C3 H3 122.6 . . ?
S1 C3 H3 122.6 . . ?
N1 C4 H4A 109.5 . . ?
N1 C4 H4B 109.5 . . ?
H4A C4 H4B 109.5 . . ?
N1 C4 H4C 109.5 . . ?
H4A C4 H4C 109.5 . . ?
H4B C4 H4C 109.5 . . ?
O2 C5 N2A 151.3(11) . . ?
O2 C5 N2B 146.8(10) . . ?
N2A C5 N2B 61.8(9) . . ?
O2 C5 C6B 107.8(9) . . ?
N2A C5 C6B 43.8(9) . . ?
N2B C5 C6B 105.3(9) . . ?
O2 C5 C6A 102.4(10) . . ?
N2A C5 C6A 106.3(11) . . ?
N2B C5 C6A 44.4(9) . . ?
C6B C5 C6A 149.3(10) . . ?
C7A C6A C5 110.2(18) . . ?
C6A C7A S2 108.3(17) . . ?
C7B C6B C5 109.3(13) . . ?
C6B C7B S2 110.5(11) . . ?
C1 N1 C4 123.1(5) . . ?
C1 N1 S1 114.4(5) . . ?
C4 N1 S1 122.5(5) . . ?
C5 N2A C8A 115.7(17) . . ?
C5 N2A S2 126.6(12) . . ?
C8A N2A S2 117.1(14) . . ?
C5 N2B C8B 116.3(13) . . ?
C5 N2B S2 126.0(9) . . ?
C8B N2B S2 117.7(11) . . ?
C1 O1 Ag1 130.2(4) . . ?
C1 O1 Ag2 129.7(4) . . ?
Ag1 O1 Ag2 95.69(15) . . ?
C5 O2 Ag2 135.4(5) . . ?
C5 O2 Ag1 124.7(5) . . ?
Ag2 O2 Ag1 98.27(18) . . ?
N1 S1 C3 89.9(3) . . ?
N2B S2 N2A 45.1(6) . . ?
N2B S2 C7B 88.6(6) . . ?
N2A S2 C7B 44.1(6) . . ?
N2B S2 C7A 41.9(8) . . ?
N2A S2 C7A 86.8(9) . . ?
C7B S2 C7A 130.4(8) . . ?
F5 Sb1 F3 92.6(4) . . ?
F5 Sb1 F1 88.9(4) . . ?
F3 Sb1 F1 177.5(4) . . ?
F5 Sb1 F6 176.9(4) . . ?
F3 Sb1 F6 89.8(4) . . ?
F1 Sb1 F6 88.6(4) . . ?
F5 Sb1 F2 87.6(3) . . ?
F3 Sb1 F2 86.4(4) . . ?
F1 Sb1 F2 91.8(4) . . ?
F6 Sb1 F2 90.6(3) . . ?
F5 Sb1 F4 92.7(3) . . ?
F3 Sb1 F4 92.3(3) . . ?
F1 Sb1 F4 89.6(3) . . ?
F6 Sb1 F4 89.1(3) . . ?
F2 Sb1 F4 178.6(3) . . ?

loop_
_geom_bond_atom_site_label_1
_geom_bond_atom_site_label_2
_geom_bond_distance
_geom_bond_site_symmetry_2
_geom_bond_publ_flag
Ag1 O1 2.342(4) 7_565 ?
Ag1 O1 2.342(4) . ?
Ag1 O2 2.397(5) 7_565 ?
Ag1 O2 2.397(5) . ?
Ag2 O2 2.278(5) . ?
Ag2 O2 2.278(5) 2_655 ?
Ag2 O1 2.428(4) 2_655 ?
Ag2 O1 2.428(4) . ?
C1 O1 1.238(7) . ?
C1 N1 1.369(8) . ?
C1 C2 1.441(10) . ?
C2 C3 1.314(11) . ?
C2 H2 0.9500 . ?
C3 S1 1.690(11) . ?
C3 H3 0.9500 . ?
C4 N1 1.443(10) . ?
C4 H4A 0.9800 . ?
C4 H4B 0.9800 . ?
C4 H4C 0.9800 . ?
C5 O2 1.177(8) . ?
C5 N2A 1.201(13) . ?
C5 N2B 1.230(13) . ?
C5 C6B 1.638(18) . ?
C5 C6A 1.68(2) . ?
C6A C7A 1.31(3) . ?
C7A S2 1.94(3) . ?
C8A N2A 1.39(3) . ?
C6B C7B 1.35(2) . ?
C7B S2 1.830(18) . ?
C8B N2B 1.47(2) . ?
F1 Sb1 1.838(6) . ?
F2 Sb1 1.852(5) . ?
F3 Sb1 1.838(5) . ?
F4 Sb1 1.855(4) . ?
F5 Sb1 1.814(5) . ?
F6 Sb1 1.840(6) . ?
N1 S1 1.679(5) . ?
N2A S2 1.638(13) . ?
N2B S2 1.617(10) . ?
